data_4063099
loop_
_publ_author_name
'Eva Becker'
'Kurt Mereiter'
'Roland Schmid'
'Karl Kirchner'

_publ_section_title
;
Facile S-S Bond Activation of Alkyl and Aryl Disulfides by
[RuCp(CH3CN)3]+  -  Formation of Dinuclear Ru(III)-Ru(III) Complexes
with Bridging Thiolate Ligands
;
_journal_name_full Organometallics
_journal_paper_doi 10.1021/om0498854
_journal_year 2004
_chemical_formula_moiety 'C26 H26 N2 Ru2 Se2, 2(F6 P)'
_chemical_formula_sum 'C26 H26 F12 N2 P2 Ru2 Se2'
_chemical_formula_weight 1016.49
_chemical_name_common '[CpRu(CH3CN)(mue-SePh)2(CH3CN)RuCp](PF6)2.solv'
_space_group_IT_number 14
_symmetry_cell_setting monoclinic
_symmetry_space_group_name_Hall '-P 2yn'
_symmetry_space_group_name_H-M 'P 1 21/n 1'
_cell_angle_alpha 90.00
_cell_angle_beta 107.436(2)
_cell_angle_gamma 90.00
_cell_formula_units_Z 4
_cell_length_a 12.7952(8)
_cell_length_b 23.9486(16)
_cell_length_c 13.0281(9)
_cell_measurement_temperature 173(2)
_cell_volume 3808.7(4)
_diffrn_ambient_temperature 173(2)
_exptl_crystal_density_diffrn 1.773
_cod_depositor_comments
;
The following automatic conversions were performed:
'_symmetry_cell_setting' value 'Monoclinic' changed to 'monoclinic'
according to '/home/saulius/struct/CIF-dictionaries/cif_core.dic'
dictionary named 'cif_core.dic' version 2.4.1 from 2010-06-29.

Automatic conversion script
Id: cif_fix_enum 1527 2010-12-29 10:47:43Z saulius 
;
_cod_original_sg_symbol_H-M 'P 21/n'
_cod_database_code 4063099

loop_
_symmetry_equiv_pos_as_xyz
'x, y, z'
'-x+1/2, y+1/2, -z+1/2'
'-x, -y, -z'
'x-1/2, -y-1/2, z-1/2'

loop_
_atom_site_label
_atom_site_type_symbol
_atom_site_fract_x
_atom_site_fract_y
_atom_site_fract_z
_atom_site_U_iso_or_equiv
_atom_site_adp_type
_atom_site_occupancy
_atom_site_symmetry_multiplicity
_atom_site_calc_flag
_atom_site_refinement_flags
_atom_site_disorder_assembly
_atom_site_disorder_group
Ru1 Ru 0.34878(2) 0.540225(12) 0.17288(2) 0.02791(8) Uani 1 1 d . . .
Ru2 Ru 0.23781(2) 0.485981(11) 0.30167(2) 0.02598(8) Uani 1 1 d . . .
Se1 Se 0.16086(3) 0.508257(16) 0.11243(3) 0.03221(10) Uani 1 1 d . . .
Se2 Se 0.41860(3) 0.527151(14) 0.36566(3) 0.02646(9) Uani 1 1 d . . .
N1 N 0.2963(3) 0.61857(13) 0.1940(2) 0.0339(7) Uani 1 1 d . . .
N2 N 0.1699(2) 0.55611(13) 0.3430(2) 0.0304(6) Uani 1 1 d . . .
C1 C 0.4607(5) 0.5684(3) 0.0840(6) 0.0723(17) Uani 1 1 d . . .
H1 H 0.4797 0.6081 0.0738 0.087 Uiso 1 1 calc R . .
C2 C 0.5178(4) 0.5341(3) 0.1628(4) 0.0611(14) Uani 1 1 d . . .
H2 H 0.5854 0.5446 0.2215 0.073 Uiso 1 1 calc R . .
C3 C 0.4693(4) 0.4806(2) 0.1481(4) 0.0533(12) Uani 1 1 d . . .
H3 H 0.4975 0.4466 0.1924 0.064 Uiso 1 1 calc R . .
C4 C 0.3813(4) 0.4828(3) 0.0562(5) 0.0664(17) Uani 1 1 d . . .
H4 H 0.3342 0.4506 0.0214 0.080 Uiso 1 1 calc R . .
C5 C 0.3744(5) 0.5383(3) 0.0154(4) 0.074(2) Uani 1 1 d . . .
H5 H 0.3223 0.5520 -0.0535 0.089 Uiso 1 1 calc R . .
C6 C 0.1600(3) 0.43028(17) 0.3936(4) 0.0417(9) Uani 1 1 d . . .
H6 H 0.1104 0.4424 0.4360 0.050 Uiso 1 1 calc R . .
C7 C 0.1268(3) 0.41370(17) 0.2859(4) 0.0429(9) Uani 1 1 d . . .
H7 H 0.0494 0.4117 0.2382 0.051 Uiso 1 1 calc R . .
C8 C 0.2225(3) 0.39756(17) 0.2567(3) 0.0397(9) Uani 1 1 d . . .
H8 H 0.2235 0.3816 0.1861 0.048 Uiso 1 1 calc R . .
C9 C 0.3140(3) 0.40411(16) 0.3493(3) 0.0372(8) Uani 1 1 d . . .
H9 H 0.3915 0.3938 0.3557 0.045 Uiso 1 1 calc R . .
C10 C 0.2749(3) 0.42487(16) 0.4339(3) 0.0380(8) Uani 1 1 d . . .
H10 H 0.3205 0.4320 0.5097 0.046 Uiso 1 1 calc R . .
C11 C 0.0602(3) 0.57054(16) 0.0832(3) 0.0337(8) Uani 1 1 d . . .
C12 C 0.0682(3) 0.60952(19) 0.0071(3) 0.0443(9) Uani 1 1 d . . .
H12 H 0.1267 0.6076 -0.0236 0.053 Uiso 1 1 calc R . .
C13 C -0.0102(4) 0.6512(2) -0.0236(4) 0.0534(11) Uani 1 1 d . . .
H13 H -0.0054 0.6781 -0.0756 0.064 Uiso 1 1 calc R . .
C14 C -0.0949(4) 0.6538(2) 0.0211(4) 0.0571(13) Uani 1 1 d . . .
H14 H -0.1479 0.6827 0.0004 0.069 Uiso 1 1 calc R . .
C15 C -0.1034(4) 0.6147(2) 0.0957(4) 0.0512(11) Uani 1 1 d . . .
H15 H -0.1621 0.6166 0.1260 0.061 Uiso 1 1 calc R . .
C16 C -0.0257(3) 0.57219(18) 0.1267(3) 0.0404(9) Uani 1 1 d . . .
H16 H -0.0319 0.5447 0.1771 0.048 Uiso 1 1 calc R . .
C17 C 0.4199(3) 0.59602(15) 0.4437(3) 0.0300(7) Uani 1 1 d . . .
C18 C 0.3792(3) 0.59608(17) 0.5312(3) 0.0342(8) Uani 1 1 d . . .
H18 H 0.3445 0.5638 0.5482 0.041 Uiso 1 1 calc R . .
C19 C 0.3902(3) 0.64420(18) 0.5937(3) 0.0422(9) Uani 1 1 d . . .
H19 H 0.3631 0.6448 0.6541 0.051 Uiso 1 1 calc R . .
C20 C 0.4400(4) 0.69076(19) 0.5681(4) 0.0503(11) Uani 1 1 d . . .
H20 H 0.4463 0.7236 0.6103 0.060 Uiso 1 1 calc R . .
C21 C 0.4809(4) 0.69002(18) 0.4815(4) 0.0488(10) Uani 1 1 d . . .
H21 H 0.5159 0.7223 0.4648 0.059 Uiso 1 1 calc R . .
C22 C 0.4713(3) 0.64244(17) 0.4184(3) 0.0376(8) Uani 1 1 d . . .
H22 H 0.4996 0.6418 0.3589 0.045 Uiso 1 1 calc R . .
C23 C 0.2703(4) 0.6630(2) 0.2012(4) 0.0503(11) Uani 1 1 d . . .
C24 C 0.2364(7) 0.7220(3) 0.2080(7) 0.113(3) Uani 1 1 d . . .
H24A H 0.2462 0.7317 0.2834 0.169 Uiso 1 1 calc R . .
H24B H 0.1592 0.7264 0.1663 0.169 Uiso 1 1 calc R . .
H24C H 0.2816 0.7467 0.1788 0.169 Uiso 1 1 calc R . .
C25 C 0.1272(3) 0.59188(17) 0.3700(3) 0.0379(8) Uani 1 1 d . . .
C26 C 0.0729(5) 0.6392(2) 0.4021(5) 0.0709(16) Uani 1 1 d . . .
H26A H 0.1247 0.6585 0.4627 0.106 Uiso 1 1 calc R . .
H26B H 0.0102 0.6260 0.4239 0.106 Uiso 1 1 calc R . .
H26C H 0.0474 0.6651 0.3415 0.106 Uiso 1 1 calc R . .
P1 P 0.43699(10) 0.30473(5) 0.08498(10) 0.0461(3) Uani 1 1 d . . .
F1 F 0.3900(4) 0.33912(19) 0.1642(4) 0.1075(14) Uani 1 1 d . . .
F2 F 0.4827(3) 0.26827(19) 0.0076(3) 0.0998(13) Uani 1 1 d . . .
F3 F 0.5410(3) 0.34320(16) 0.1128(3) 0.0909(12) Uani 1 1 d . . .
F4 F 0.3316(3) 0.26550(15) 0.0560(4) 0.0909(12) Uani 1 1 d . . .
F5 F 0.3747(3) 0.34541(15) -0.0096(3) 0.0825(10) Uani 1 1 d . . .
F6 F 0.4979(3) 0.26374(13) 0.1808(2) 0.0702(8) Uani 1 1 d . . .
P2 P 0.17782(10) 0.52690(7) 0.69833(10) 0.0587(4) Uani 1 1 d . . .
F7 F 0.2254(5) 0.5002(3) 0.6127(4) 0.144(2) Uani 1 1 d . . .
F8 F 0.1308(4) 0.5541(2) 0.7866(4) 0.1150(16) Uani 1 1 d . . .
F9 F 0.1334(4) 0.5776(3) 0.6196(4) 0.135(2) Uani 1 1 d . . .
F10 F 0.2233(3) 0.47693(17) 0.7799(3) 0.0864(11) Uani 1 1 d . . .
F11 F 0.0638(3) 0.4972(2) 0.6532(4) 0.1106(16) Uani 1 1 d . . .
F12 F 0.2877(2) 0.55954(15) 0.7460(3) 0.0702(8) Uani 1 1 d . . .

loop_
_atom_site_aniso_label
_atom_site_aniso_U_11
_atom_site_aniso_U_22
_atom_site_aniso_U_33
_atom_site_aniso_U_23
_atom_site_aniso_U_13
_atom_site_aniso_U_12
Ru1 0.02452(14) 0.03654(16) 0.02369(14) -0.00222(11) 0.00876(11) 0.00322(11)
Ru2 0.02107(13) 0.02913(15) 0.02722(14) -0.00348(10) 0.00646(10) 0.00043(10)
Se1 0.02692(18) 0.0384(2) 0.02722(18) -0.00580(14) 0.00196(14) 0.00180(14)
Se2 0.02148(16) 0.03173(18) 0.02507(17) -0.00159(13) 0.00531(13) 0.00005(12)
N1 0.0331(16) 0.0365(17) 0.0289(15) -0.0006(13) 0.0043(12) 0.0021(13)
N2 0.0269(14) 0.0334(16) 0.0295(15) -0.0016(12) 0.0064(12) 0.0025(12)
C1 0.084(4) 0.069(4) 0.093(4) 0.007(3) 0.072(4) 0.003(3)
C2 0.037(2) 0.099(4) 0.056(3) -0.022(3) 0.027(2) 0.000(3)
C3 0.052(3) 0.066(3) 0.053(3) 0.002(2) 0.033(2) 0.021(2)
C4 0.049(3) 0.090(4) 0.070(4) -0.047(3) 0.035(3) -0.012(3)
C5 0.067(4) 0.131(6) 0.033(2) 0.014(3) 0.029(2) 0.045(4)
C6 0.038(2) 0.037(2) 0.054(2) 0.0049(18) 0.0197(19) -0.0018(16)
C7 0.0299(19) 0.035(2) 0.062(3) 0.0009(19) 0.0107(18) -0.0045(15)
C8 0.037(2) 0.036(2) 0.046(2) -0.0063(17) 0.0126(17) -0.0005(16)
C9 0.0324(19) 0.0312(19) 0.047(2) 0.0021(16) 0.0105(17) 0.0043(15)
C10 0.040(2) 0.0347(19) 0.040(2) 0.0038(16) 0.0120(17) -0.0026(16)
C11 0.0261(17) 0.040(2) 0.0300(18) -0.0047(15) 0.0006(14) 0.0043(14)
C12 0.038(2) 0.052(2) 0.037(2) -0.0016(18) 0.0013(17) -0.0002(18)
C13 0.055(3) 0.047(2) 0.047(3) 0.006(2) -0.002(2) 0.001(2)
C14 0.044(2) 0.053(3) 0.058(3) -0.013(2) -0.011(2) 0.016(2)
C15 0.035(2) 0.065(3) 0.047(2) -0.013(2) 0.0019(18) 0.012(2)
C16 0.0332(19) 0.048(2) 0.034(2) -0.0044(17) 0.0017(16) 0.0037(17)
C17 0.0274(17) 0.0327(18) 0.0267(17) -0.0064(14) 0.0031(13) 0.0006(13)
C18 0.0293(17) 0.042(2) 0.0301(18) -0.0023(15) 0.0066(14) 0.0006(15)
C19 0.041(2) 0.048(2) 0.035(2) -0.0106(17) 0.0085(17) 0.0067(18)
C20 0.058(3) 0.041(2) 0.045(2) -0.0119(19) 0.005(2) 0.004(2)
C21 0.057(3) 0.034(2) 0.047(2) -0.0005(18) 0.004(2) -0.0079(19)
C22 0.038(2) 0.040(2) 0.0334(19) 0.0013(16) 0.0076(16) -0.0032(16)
C23 0.052(3) 0.044(3) 0.048(3) -0.0037(19) 0.004(2) 0.006(2)
C24 0.131(7) 0.056(4) 0.128(7) -0.015(4) 0.002(5) 0.034(4)
C25 0.036(2) 0.043(2) 0.0340(19) -0.0024(16) 0.0091(16) 0.0029(17)
C26 0.079(4) 0.060(3) 0.077(4) -0.010(3) 0.030(3) 0.026(3)
P1 0.0457(6) 0.0405(6) 0.0518(7) -0.0011(5) 0.0139(5) 0.0024(5)
F1 0.134(4) 0.105(3) 0.100(3) -0.011(2) 0.060(3) 0.045(3)
F2 0.107(3) 0.121(3) 0.075(2) -0.026(2) 0.034(2) 0.025(3)
F3 0.068(2) 0.075(2) 0.113(3) 0.016(2) 0.000(2) -0.0227(18)
F4 0.0554(19) 0.068(2) 0.135(3) 0.026(2) 0.007(2) -0.0078(16)
F5 0.075(2) 0.069(2) 0.088(2) 0.0294(18) 0.0003(18) -0.0012(17)
F6 0.079(2) 0.0562(18) 0.0627(19) 0.0065(14) 0.0016(16) 0.0077(15)
P2 0.0347(6) 0.1008(11) 0.0412(6) 0.0061(6) 0.0123(5) -0.0030(6)
F7 0.181(5) 0.179(5) 0.121(4) -0.088(4) 0.118(4) -0.103(4)
F8 0.089(3) 0.164(4) 0.115(3) -0.004(3) 0.064(3) 0.035(3)
F9 0.095(3) 0.165(5) 0.118(4) 0.071(4) -0.011(3) 0.000(3)
F10 0.0490(18) 0.096(3) 0.115(3) 0.024(2) 0.0259(19) 0.0022(17)
F11 0.055(2) 0.175(5) 0.091(3) 0.016(3) 0.005(2) -0.041(2)
F12 0.0570(18) 0.090(2) 0.0631(19) 0.0025(17) 0.0170(15) -0.0063(16)

loop_
_geom_bond_atom_site_label_1
_geom_bond_atom_site_label_2
_geom_bond_distance
_geom_bond_site_symmetry_2
_geom_bond_publ_flag
Ru1 N1 2.039(3) . ?
Ru1 C5 2.173(4) . ?
Ru1 C4 2.180(4) . ?
Ru1 C3 2.195(4) . ?
Ru1 C1 2.200(5) . ?
Ru1 C2 2.210(4) . ?
Ru1 Se1 2.4193(5) . ?
Ru1 Se2 2.4206(4) . ?
Ru1 Ru2 2.8190(4) . ?
Ru2 N2 2.037(3) . ?
Ru2 C8 2.190(4) . ?
Ru2 C9 2.195(4) . ?
Ru2 C10 2.201(4) . ?
Ru2 C7 2.210(4) . ?
Ru2 C6 2.219(4) . ?
Ru2 Se2 2.4213(4) . ?
Ru2 Se1 2.4244(5) . ?
Se1 C11 1.933(4) . ?
Se2 C17 1.935(3) . ?
N1 C23 1.127(5) . ?
N2 C25 1.127(5) . ?
C1 C2 1.347(8) . ?
C1 C5 1.395(9) . ?
C1 H1 1.0000 . ?
C2 C3 1.411(8) . ?
C2 H2 1.0000 . ?
C3 C4 1.377(8) . ?
C3 H3 1.0000 . ?
C4 C5 1.424(9) . ?
C4 H4 1.0000 . ?
C5 H5 1.0000 . ?
C6 C7 1.397(6) . ?
C6 C10 1.411(6) . ?
C6 H6 1.0000 . ?
C7 C8 1.440(6) . ?
C7 H7 1.0000 . ?
C8 C9 1.416(6) . ?
C8 H8 1.0000 . ?
C9 C10 1.428(6) . ?
C9 H9 1.0000 . ?
C10 H10 1.0000 . ?
C11 C16 1.379(6) . ?
C11 C12 1.389(6) . ?
C12 C13 1.387(6) . ?
C12 H12 0.9500 . ?
C13 C14 1.378(7) . ?
C13 H13 0.9500 . ?
C14 C15 1.377(8) . ?
C14 H14 0.9500 . ?
C15 C16 1.394(6) . ?
C15 H15 0.9500 . ?
C16 H16 0.9500 . ?
C17 C22 1.380(5) . ?
C17 C18 1.388(5) . ?
C18 C19 1.394(5) . ?
C18 H18 0.9500 . ?
C19 C20 1.374(7) . ?
C19 H19 0.9500 . ?
C20 C21 1.380(7) . ?
C20 H20 0.9500 . ?
C21 C22 1.388(6) . ?
C21 H21 0.9500 . ?
C22 H22 0.9500 . ?
C23 C24 1.488(8) . ?
C24 H24A 0.9800 . ?
C24 H24B 0.9800 . ?
C24 H24C 0.9800 . ?
C25 C26 1.455(6) . ?
C26 H26A 0.9800 . ?
C26 H26B 0.9800 . ?
C26 H26C 0.9800 . ?
P1 F3 1.569(3) . ?
P1 F2 1.574(4) . ?
P1 F1 1.574(4) . ?
P1 F5 1.585(3) . ?
P1 F4 1.593(3) . ?
P1 F6 1.596(3) . ?
P2 F7 1.559(4) . ?
P2 F12 1.565(3) . ?
P2 F11 1.570(4) . ?
P2 F9 1.581(5) . ?
P2 F8 1.589(4) . ?
P2 F10 1.590(4) . ?
